data_9000937
loop_
_publ_author_name
'Ericsson, T.'
'Nord, A. G.'

_publ_section_title
;
 Strong cation ordering in olivine-related (Ni,Fe)-sarcopsides: a combined
 Mossbauer, X-ray and neutron diffraction study
 neutron diffraction
;
_journal_name_full 'American Mineralogist'
_journal_page_first 889
_journal_page_last 895
_journal_volume 69
_journal_year 1984
_chemical_compound_source Synthetic
_chemical_formula_sum 'Fe2.11 Ni0.89 O8 P2'
_chemical_name_mineral Sarcopside
_space_group_IT_number 14
_symmetry_space_group_name_Hall '-P 2yab'
_symmetry_space_group_name_H-M 'P 1 21/a 1'
_cell_angle_alpha 90
_cell_angle_beta 90.91
_cell_angle_gamma 90
_cell_length_a 10.363
_cell_length_b 4.732
_cell_length_c 5.990
_cell_formula_units_Z 2
_cell_volume 293.699
_database_code_amcsd 0000956
_exptl_crystal_density_diffrn 4.071
_cod_original_formula_sum '(Ni.89 Fe2.11) P2 O8'
_cod_database_code 9000937

loop_
_space_group_symop_operation_xyz
x,y,z
1/2+x,1/2-y,z
1/2-x,1/2+y,-z
-x,-y,-z

loop_
_atom_site_label
_atom_site_fract_x
_atom_site_fract_y
_atom_site_fract_z
_atom_site_occupancy
_atom_site_U_iso_or_equiv
Ni1 0.00000 0.00000 0.50000 0.83000 0.00253
Fe1 0.00000 0.00000 0.50000 0.17000 0.00253
Fe2 0.28200 -0.02300 0.23700 0.97000 0.00253
Ni2 0.28200 -0.02300 0.23700 0.03000 0.00253
P 0.09300 0.41400 0.26600 1.00000 0.00633
O1 0.10700 0.74600 0.27600 1.00000 0.00127
O2 0.46000 0.18800 0.25300 1.00000 0.00127
O3 0.17900 0.31300 0.06400 1.00000 0.00127
O4 0.15800 0.27600 0.46800 1.00000 0.00127

loop_
_cod_related_entry_id
_cod_related_entry_database
_cod_related_entry_code
1 AMCSD 0000956
